data_2224485
loop_
_publ_author_name
'Oudahmane, Abdelghani'
'Daoud, Mohamed'
'Tanouti, Boumediene'
'Avignant, Daniel'
'Zambon, Daniel'

_publ_section_title
;
 The type IV polymorph of KEu(PO~3~)~4~
;
_journal_coeditor_code WM2282
_journal_issue 12
_journal_name_full 'Acta Crystallographica Section E'
_journal_page_first i91
_journal_page_last i92
_journal_paper_doi 10.1107/S1600536809048788
_journal_volume 65
_journal_year 2009
_chemical_formula_iupac 'K Eu (P O3)4'
_chemical_formula_structural 'K Eu (P O3)4'
_chemical_formula_sum 'Eu K O12 P4'
_chemical_formula_weight 506.94
_chemical_name_common 'K Eu (P O3)4'
_chemical_name_systematic
;
potassium europium(III) polyphosphate
;
_space_group_IT_number 14
_symmetry_cell_setting monoclinic
_symmetry_space_group_name_Hall '-P 2yn'
_symmetry_space_group_name_H-M 'P 1 21/n 1'
_atom_sites_solution_primary direct
_atom_sites_solution_secondary difmap
_audit_creation_method SHELXL-97
_cell_angle_alpha 90.00
_cell_angle_beta 106.0530(10)
_cell_angle_gamma 90.00
_cell_formula_units_Z 4
_cell_length_a 10.37230(10)
_cell_length_b 8.97210(10)
_cell_length_c 10.83200(10)
_cell_measurement_reflns_used 6203
_cell_measurement_temperature 296(2)
_cell_measurement_theta_max 40.59
_cell_measurement_theta_min 2.61
_cell_volume 968.733(18)
_computing_cell_refinement 'SAINT (Bruker, 2008)'
_computing_data_collection 'APEX2 (Bruker, 2008)'
_computing_data_reduction 'SAINT (Bruker, 2008)'
_computing_molecular_graphics 'DIAMOND (Brandenburg, 1999)'
_computing_publication_material 'SHELXTL (Sheldrick, 2008)'
_computing_structure_refinement 'SHELXL97 (Sheldrick, 2008)'
_computing_structure_solution 'SHELXS97 (Sheldrick, 2008)'
_diffrn_ambient_temperature 296(2)
_diffrn_detector_area_resol_mean 8.3333
_diffrn_measured_fraction_theta_full 0.000
_diffrn_measured_fraction_theta_max 0.996
_diffrn_measurement_device_type 'Bruker APEXII CCD'
_diffrn_measurement_method '\w and \f'
_diffrn_radiation_monochromator graphite
_diffrn_radiation_source 'fine-focus sealed tube'
_diffrn_radiation_type MoK\a
_diffrn_radiation_wavelength 0.71073
_diffrn_reflns_av_R_equivalents 0.0446
_diffrn_reflns_av_sigmaI/netI 0.0443
_diffrn_reflns_limit_h_max 18
_diffrn_reflns_limit_h_min -18
_diffrn_reflns_limit_k_max 16
_diffrn_reflns_limit_k_min -16
_diffrn_reflns_limit_l_max 5
_diffrn_reflns_limit_l_min -19
_diffrn_reflns_number 24299
_diffrn_reflns_theta_full 1.00
_diffrn_reflns_theta_max 40.59
_diffrn_reflns_theta_min 3.05
_exptl_absorpt_coefficient_mu 7.631
_exptl_absorpt_correction_T_max 0.5129
_exptl_absorpt_correction_T_min 0.4663
_exptl_absorpt_correction_type multi-scan
_exptl_absorpt_process_details '(SADABS; Bruker, 2008)'
_exptl_crystal_colour colourless
_exptl_crystal_density_diffrn 3.476
_exptl_crystal_density_method 'not measured'
_exptl_crystal_description 'hexagonal prism '
_exptl_crystal_F_000 952
_exptl_crystal_size_max 0.12
_exptl_crystal_size_mid 0.11
_exptl_crystal_size_min 0.10
_refine_diff_density_max 1.715
_refine_diff_density_min -2.041
_refine_ls_extinction_method none
_refine_ls_goodness_of_fit_ref 1.041
_refine_ls_matrix_type full
_refine_ls_number_constraints 0
_refine_ls_number_parameters 163
_refine_ls_number_reflns 6201
_refine_ls_number_restraints 0
_refine_ls_restrained_S_all 1.041
_refine_ls_R_factor_all 0.0437
_refine_ls_R_factor_gt 0.0304
_refine_ls_shift/su_max 0.002
_refine_ls_shift/su_mean 0.000
_refine_ls_structure_factor_coef Fsqd
_refine_ls_weighting_details 'w=1/[\s^2^(Fo^2^)+(0.0311P)^2^+1.1689P] where P=(Fo^2^+2Fc^2^)/3'
_refine_ls_weighting_scheme calc
_refine_ls_wR_factor_gt 0.0675
_refine_ls_wR_factor_ref 0.0719
_reflns_number_gt 5023
_reflns_number_total 6201
_reflns_threshold_expression I>2\s(I)
_cod_data_source_file wm2282.cif
_cod_data_source_block I
_cod_original_cell_volume 968.733(17)
_cod_original_sg_symbol_H-M 'P 21/n'
_cod_database_code 2224485
_cod_database_fobs_code 2224485

loop_
_symmetry_equiv_pos_as_xyz
'x, y, z'
'-x+1/2, y+1/2, -z+1/2'
'-x, -y, -z'
'x-1/2, -y-1/2, z-1/2'

loop_
_atom_site_type_symbol
_atom_site_label
_atom_site_fract_x
_atom_site_fract_y
_atom_site_fract_z
_atom_site_U_iso_or_equiv
_atom_site_adp_type
_atom_site_calc_flag
_atom_site_refinement_flags
_atom_site_occupancy
_atom_site_disorder_assembly
_atom_site_disorder_group
K K 0.79467(11) 0.57090(14) 0.04227(10) 0.0395(2) Uani d . 1 . .
Eu Eu 0.500385(11) 0.772652(13) 0.184899(12) 0.00645(3) Uani d . 1 . .
P P1 0.85428(6) 0.90558(7) 0.24010(7) 0.00615(10) Uani d . 1 . .
P P2 0.54001(6) 0.82848(7) -0.14102(7) 0.00607(10) Uani d . 1 . .
P P3 0.24938(6) 1.02436(7) 0.22927(6) 0.00609(10) Uani d . 1 . .
P P4 0.17657(6) 0.89469(7) -0.01962(6) 0.00626(10) Uani d . 1 . .
O O1 0.14215(17) 0.9549(2) 0.10673(19) 0.0085(3) Uani d . 1 . .
O O2 0.35389(19) 0.9131(2) 0.29039(19) 0.0093(3) Uani d . 1 . .
O O3 -0.02278(19) 0.7943(2) 0.2518(2) 0.0103(3) Uani d . 1 . .
O O4 0.6017(2) 0.5368(2) 0.1754(2) 0.0117(3) Uani d . 1 . .
O O5 0.5648(2) 0.7615(2) -0.0114(2) 0.0117(3) Uani d . 1 . .
O O6 0.17180(19) 1.0919(2) 0.3112(2) 0.0106(3) Uani d . 1 . .
O O7 0.73783(19) 0.8192(2) 0.2547(2) 0.0134(4) Uani d . 1 . .
O O8 0.5691(2) 0.7074(2) 0.4090(2) 0.0114(3) Uani d . 1 . .
O O9 0.31707(19) 0.8419(2) 0.0175(2) 0.0121(3) Uani d . 1 . .
O O10 0.53947(19) 1.0334(2) 0.1765(2) 0.0121(3) Uani d . 1 . .
O O11 0.31589(17) 1.1548(2) 0.1668(2) 0.0092(3) Uani d . 1 . .
O O12 0.8309(2) 0.9497(2) 0.0936(2) 0.0125(3) Uani d . 1 . .

loop_
_atom_site_aniso_label
_atom_site_aniso_U_11
_atom_site_aniso_U_22
_atom_site_aniso_U_33
_atom_site_aniso_U_12
_atom_site_aniso_U_13
_atom_site_aniso_U_23
K 0.0363(5) 0.0581(6) 0.0243(4) 0.0047(4) 0.0085(4) -0.0045(4)
Eu 0.00596(4) 0.00617(4) 0.00701(5) 0.00051(3) 0.00144(3) 0.00084(4)
P1 0.0054(2) 0.0053(2) 0.0068(2) -0.00011(17) 0.0002(2) 0.00105(19)
P2 0.0060(2) 0.0053(2) 0.0071(2) -0.00059(17) 0.0021(2) -0.00025(19)
P3 0.0057(2) 0.0065(2) 0.0062(3) 0.00066(17) 0.0020(2) -0.00024(19)
P4 0.0052(2) 0.0077(2) 0.0050(2) -0.00047(17) 0.00004(19) 0.00081(19)
O1 0.0071(6) 0.0106(7) 0.0078(7) -0.0029(5) 0.0023(6) -0.0027(6)
O2 0.0094(7) 0.0093(7) 0.0087(8) 0.0032(5) 0.0015(6) 0.0013(6)
O3 0.0108(7) 0.0104(7) 0.0101(8) 0.0053(6) 0.0036(6) 0.0047(6)
O4 0.0163(8) 0.0086(7) 0.0117(8) 0.0013(6) 0.0063(7) 0.0015(6)
O5 0.0135(8) 0.0155(8) 0.0074(8) 0.0021(6) 0.0048(7) 0.0014(6)
O6 0.0114(7) 0.0126(7) 0.0095(8) 0.0022(6) 0.0059(7) -0.0018(6)
O7 0.0073(7) 0.0148(8) 0.0173(10) -0.0029(6) 0.0019(7) 0.0051(7)
O8 0.0114(7) 0.0125(8) 0.0093(8) 0.0046(6) 0.0011(6) 0.0038(6)
O9 0.0083(7) 0.0193(9) 0.0080(8) 0.0053(6) 0.0011(6) 0.0024(7)
O10 0.0099(7) 0.0060(6) 0.0212(10) 0.0017(5) 0.0059(7) 0.0020(7)
O11 0.0060(6) 0.0077(6) 0.0146(9) -0.0005(5) 0.0040(6) 0.0009(6)
O12 0.0191(9) 0.0087(7) 0.0069(8) -0.0009(6) -0.0009(7) 0.0026(6)

loop_
_atom_type_symbol
_atom_type_description
_atom_type_scat_dispersion_real
_atom_type_scat_dispersion_imag
_atom_type_scat_source
O O 0.0106 0.0060 'International Tables Vol C Tables 4.2.6.8 and 6.1.1.4'
P P 0.1023 0.0942 'International Tables Vol C Tables 4.2.6.8 and 6.1.1.4'
K K 0.2009 0.2494 'International Tables Vol C Tables 4.2.6.8 and 6.1.1.4'
Eu Eu -0.1578 3.6682 'International Tables Vol C Tables 4.2.6.8 and 6.1.1.4'

loop_
_geom_angle_atom_site_label_1
_geom_angle_atom_site_label_2
_geom_angle_atom_site_label_3
_geom_angle_site_symmetry_1
_geom_angle_site_symmetry_3
_geom_angle
_geom_angle_publ_flag
O4 K O5 . . 59.57(6) ?
O4 K O6 . 4_675 100.70(7) ?
O5 K O6 . 4_675 89.02(7) ?
O4 K O2 . 4_675 147.48(7) ?
O5 K O2 . 4_675 99.06(6) ?
O6 K O2 4_675 4_675 51.47(5) ?
O4 K O10 . 2_645 76.15(6) ?
O5 K O10 . 2_645 118.26(7) ?
O6 K O10 4_675 2_645 143.04(7) ?
O2 K O10 4_675 2_645 135.75(6) ?
O4 K O3 . 1_655 94.01(6) ?
O5 K O3 . 1_655 93.77(6) ?
O6 K O3 4_675 1_655 164.29(7) ?
O2 K O3 4_675 1_655 112.83(6) ?
O10 K O3 2_645 1_655 46.46(5) ?
O4 K O7 . 2_645 49.24(5) ?
O5 K O7 . 2_645 108.54(6) ?
O6 K O7 4_675 2_645 97.63(6) ?
O2 K O7 4_675 2_645 138.36(6) ?
O10 K O7 2_645 2_645 52.04(5) ?
O3 K O7 1_655 2_645 96.13(6) ?
O4 K O11 . 3_675 105.76(6) ?
O5 K O11 . 3_675 46.23(5) ?
O6 K O11 4_675 3_675 78.27(6) ?
O2 K O11 4_675 3_675 57.13(5) ?
O10 K O11 2_645 3_675 138.47(6) ?
O3 K O11 1_655 3_675 92.53(6) ?
O7 K O11 2_645 3_675 153.96(6) ?
O4 K O7 . . 55.48(6) ?
O5 K O7 . . 56.64(6) ?
O6 K O7 4_675 . 144.25(6) ?
O2 K O7 4_675 . 135.83(6) ?
O10 K O7 2_645 . 63.35(5) ?
O3 K O7 1_655 . 44.54(5) ?
O7 K O7 2_645 . 85.78(3) ?
O11 K O7 3_675 . 83.30(6) ?
O9 Eu O4 . . 118.75(7) ?
O9 Eu O10 . . 79.54(7) ?
O4 Eu O10 . . 142.30(6) ?
O9 Eu O5 . . 71.81(7) ?
O4 Eu O5 . . 71.94(7) ?
O10 Eu O5 . . 85.13(7) ?
O9 Eu O7 . . 138.27(7) ?
O4 Eu O7 . . 75.03(7) ?
O10 Eu O7 . . 70.79(7) ?
O5 Eu O7 . . 76.95(8) ?
O9 Eu O8 . . 143.51(7) ?
O4 Eu O8 . . 79.39(7) ?
O10 Eu O8 . . 105.75(7) ?
O5 Eu O8 . . 143.72(7) ?
O7 Eu O8 . . 74.50(7) ?
O9 Eu O6 . 2_545 75.16(7) ?
O4 Eu O6 . 2_545 75.02(7) ?
O10 Eu O6 . 2_545 142.48(6) ?
O5 Eu O6 . 2_545 112.01(7) ?
O7 Eu O6 . 2_545 143.80(7) ?
O8 Eu O6 . 2_545 80.43(7) ?
O9 Eu O2 . . 75.52(7) ?
O4 Eu O2 . . 143.69(7) ?
O10 Eu O2 . . 69.57(7) ?
O5 Eu O2 . . 141.68(7) ?
O7 Eu O2 . . 118.10(7) ?
O8 Eu O2 . . 72.99(6) ?
O6 Eu O2 2_545 . 77.51(6) ?
O7 P1 O4 . 2_655 118.08(13) ?
O7 P1 O12 . . 109.51(12) ?
O4 P1 O12 2_655 . 110.78(11) ?
O7 P1 O3 . 1_655 108.73(11) ?
O4 P1 O3 2_655 1_655 110.13(12) ?
O12 P1 O3 . 1_655 97.66(11) ?
O10 P2 O5 3_675 . 121.60(13) ?
O10 P2 O11 3_675 3_675 110.86(11) ?
O5 P2 O11 . 3_675 106.08(11) ?
O10 P2 O3 3_675 4_675 107.58(12) ?
O5 P2 O3 . 4_675 109.67(12) ?
O11 P2 O3 3_675 4_675 98.65(10) ?
O6 P3 O2 . . 117.21(12) ?
O6 P3 O11 . . 108.85(11) ?
O2 P3 O11 . . 109.42(10) ?
O6 P3 O1 . . 106.70(11) ?
O2 P3 O1 . . 111.17(11) ?
O11 P3 O1 . . 102.44(11) ?
O9 P4 O8 . 4_575 119.05(12) ?
O9 P4 O1 . . 108.15(11) ?
O8 P4 O1 4_575 . 109.93(11) ?
O9 P4 O12 . 3_675 108.86(12) ?
O8 P4 O12 4_575 3_675 110.62(12) ?
O1 P4 O12 . 3_675 98.17(11) ?
P4 O1 P3 . . 124.84(11) ?
P3 O2 Eu . . 126.82(12) ?
P3 O2 K . 4_576 93.80(9) ?
Eu O2 K . 4_576 139.28(8) ?
P1 O3 P2 1_455 4_576 130.06(14) ?
P1 O3 K 1_455 1_455 91.84(9) ?
P2 O3 K 4_576 1_455 97.17(9) ?
P1 O4 Eu 2_645 . 138.08(12) ?
P1 O4 K 2_645 . 105.27(10) ?
Eu O4 K . . 108.28(7) ?
P2 O5 Eu . . 143.49(12) ?
P2 O5 K . . 110.57(10) ?
Eu O5 K . . 105.40(8) ?
P3 O6 Eu . 2 144.03(13) ?
P3 O6 K . 4_576 97.49(9) ?
Eu O6 K 2 4_576 118.48(8) ?
P1 O7 Eu . . 148.46(13) ?
P1 O7 K . 2_655 87.05(10) ?
Eu O7 K . 2_655 92.57(7) ?
P1 O7 K . . 88.34(10) ?
Eu O7 K . . 91.59(7) ?
K O7 K 2_655 . 175.37(7) ?
P4 O8 Eu 4_676 . 130.26(12) ?
P4 O9 Eu . . 146.27(13) ?
P2 O10 Eu 3_675 . 138.15(12) ?
P2 O10 K 3_675 2_655 106.53(11) ?
Eu O10 K . 2_655 97.15(7) ?
P3 O11 P2 . 3_675 132.40(12) ?
P3 O11 K . 3_675 136.15(9) ?
P2 O11 K 3_675 3_675 88.55(8) ?
P1 O12 P4 . 3_675 133.66(14) ?

loop_
_geom_bond_atom_site_label_1
_geom_bond_atom_site_label_2
_geom_bond_site_symmetry_2
_geom_bond_distance
_geom_bond_publ_flag
K O4 . 2.789(2) ?
K O5 . 2.860(2) ?
K O6 4_675 2.874(2) ?
K O2 4_675 2.961(2) ?
K O10 2_645 3.075(3) ?
K O3 1_655 3.221(2) ?
K O7 2_645 3.234(3) ?
K O11 3_675 3.326(2) ?
K O7 . 3.370(3) ?
K P3 4_675 3.4008(12) ?
K P1 2_645 3.4868(13) ?
Eu O9 . 2.3199(19) ?
Eu O4 . 2.3775(19) ?
Eu O10 . 2.3799(18) ?
Eu O5 . 2.401(2) ?
Eu O7 . 2.4045(19) ?
Eu O8 . 2.406(2) ?
Eu O6 2_545 2.4214(18) ?
Eu O2 . 2.4827(19) ?
P1 O7 . 1.480(2) y
P1 O4 2_655 1.483(2) y
P1 O12 . 1.588(2) y
P1 O3 1_655 1.5968(19) y
P1 K 2_655 3.4868(13) ?
P2 O10 3_675 1.4795(19) y
P2 O5 . 1.483(2) y
P2 O11 3_675 1.6015(18) y
P2 O3 4_675 1.602(2) y
P3 O6 . 1.482(2) y
P3 O2 . 1.4873(19) y
P3 O11 . 1.6005(19) y
P3 O1 . 1.6033(19) y
P3 K 4_576 3.4008(12) ?
P4 O9 . 1.4784(19) y
P4 O8 4_575 1.484(2) y
P4 O1 . 1.601(2) y
P4 O12 3_675 1.601(2) y
